data_7033350
loop_
_publ_author_name
'Yin, Wenlong'
'Lin, Zuohong'
'Kang, Lei'
'Kang, Bin'
'Deng, Jianguo'
'Lin, Zheshuai'
'Yao, Jiyong'
'Wu, Yicheng'

_publ_section_title
;
 Syntheses, structures, and optical properties of Ba4Ga4SnSe12 and
 Ba6Ga2SnSe11.
;
_journal_issue 5
_journal_name_full 'Dalton transactions (Cambridge, England : 2003)'
_journal_page_first 2259
_journal_page_last 2266
_journal_paper_doi 10.1039/c4dt02244k
_journal_volume 44
_journal_year 2015
_chemical_formula_sum 'Ba6 Ga2 Se11 Sn'
_chemical_formula_weight 1950.73
_space_group_IT_number 14
_symmetry_cell_setting monoclinic
_symmetry_space_group_name_Hall '-P 2ybc'
_symmetry_space_group_name_H-M 'P 1 21/c 1'
_atom_sites_solution_primary direct
_atom_sites_solution_secondary difmap
_audit_creation_method SHELXL-97
_audit_update_record
;
2014-07-14 deposited with the CCDC.
2014-12-05 downloaded from the CCDC.
;
_cell_angle_alpha 90.00
_cell_angle_beta 103.29(3)
_cell_angle_gamma 90.00
_cell_formula_units_Z 4
_cell_length_a 18.715(4)
_cell_length_b 7.1091(14)
_cell_length_c 19.165(4)
_cell_measurement_reflns_used 7528
_cell_measurement_temperature 153(2)
_cell_measurement_theta_max 31.4919
_cell_measurement_theta_min 2.2519
_cell_volume 2481.6(9)
_computing_cell_refinement 'CrystalClear (Rigaku Inc., 2008)'
_computing_data_collection 'CrystalClear (Rigaku Inc., 2008)'
_computing_data_reduction 'CrystalClear (Rigaku Inc., 2008)'
_computing_molecular_graphics 'SHELXL-97 (Sheldrick, 1997)'
_computing_publication_material 'SHELXL-97 (Sheldrick, 1997)'
_computing_structure_refinement 'SHELXL-97 (Sheldrick, 1997)'
_computing_structure_solution 'SHELXS-97 (Sheldrick, 1990)'
_diffrn_ambient_temperature 153(2)
_diffrn_detector_area_resol_mean 28.5714
_diffrn_measured_fraction_theta_full 0.995
_diffrn_measured_fraction_theta_max 0.995
_diffrn_measurement_device_type 'Rigaku AFC10 diffractometer'
_diffrn_measurement_method dtprofit.ref
_diffrn_radiation_monochromator 'Graphite Monochromator'
_diffrn_radiation_source 'Rotating Anode'
_diffrn_radiation_type MoK\a
_diffrn_radiation_wavelength 0.71073
_diffrn_reflns_av_R_equivalents 0.0512
_diffrn_reflns_av_sigmaI/netI 0.0492
_diffrn_reflns_limit_h_max 26
_diffrn_reflns_limit_h_min -27
_diffrn_reflns_limit_k_max 10
_diffrn_reflns_limit_k_min -10
_diffrn_reflns_limit_l_max 27
_diffrn_reflns_limit_l_min -28
_diffrn_reflns_number 29176
_diffrn_reflns_theta_full 31.47
_diffrn_reflns_theta_max 31.47
_diffrn_reflns_theta_min 2.18
_exptl_absorpt_coefficient_mu 28.598
_exptl_absorpt_correction_T_max 0.134
_exptl_absorpt_correction_T_min 0.052
_exptl_absorpt_correction_type numerical
_exptl_absorpt_process_details face-indexed
_exptl_crystal_colour Red
_exptl_crystal_density_diffrn 5.221
_exptl_crystal_density_method 'not measured'
_exptl_crystal_description Prism
_exptl_crystal_F_000 3288
_exptl_crystal_size_max 0.1050
_exptl_crystal_size_mid 0.0700
_exptl_crystal_size_min 0.0500
_refine_diff_density_max 3.556
_refine_diff_density_min -2.261
_refine_diff_density_rms 0.374
_refine_ls_extinction_method none
_refine_ls_goodness_of_fit_ref 1.120
_refine_ls_matrix_type full
_refine_ls_number_parameters 191
_refine_ls_number_reflns 8205
_refine_ls_number_restraints 0
_refine_ls_restrained_S_all 1.120
_refine_ls_R_factor_all 0.0793
_refine_ls_R_factor_gt 0.0517
_refine_ls_shift/su_max 0.001
_refine_ls_shift/su_mean 0.000
_refine_ls_structure_factor_coef Fsqd
_refine_ls_weighting_details 'calc w=1/[\s^2^(Fo^2^)+(0.0400P)^2^+0.0000P] where P=(Fo^2^+2Fc^2^)/3'
_refine_ls_weighting_scheme calc
_refine_ls_wR_factor_gt 0.0990
_refine_ls_wR_factor_ref 0.1104
_reflns_number_gt 5978
_reflns_number_total 8205
_reflns_threshold_expression >2sigma(I)
_cod_data_source_file c4dt02244k1.cif
_cod_data_source_block p21c
_cod_depositor_comments 'Adding full bibliography for 7033349--7033350.cif.'
_cod_original_cell_volume 2481.5(8)
_cod_original_sg_symbol_H-M P21/c
_cod_database_code 7033350

loop_
_symmetry_equiv_pos_as_xyz
'x, y, z'
'-x, y+1/2, -z+1/2'
'-x, -y, -z'
'x, -y-1/2, z-1/2'

loop_
_atom_site_label
_atom_site_type_symbol
_atom_site_fract_x
_atom_site_fract_y
_atom_site_fract_z
_atom_site_U_iso_or_equiv
_atom_site_adp_type
_atom_site_occupancy
_atom_site_symmetry_multiplicity
_atom_site_calc_flag
_atom_site_refinement_flags
Ba1 Ba 0.11020(3) 0.25799(8) 0.05461(3) 0.01301(11) Uani 1 1 d .
Ba2 Ba 0.54410(3) 0.75070(8) 0.45866(3) 0.01092(10) Uani 1 1 d .
Ba3 Ba 0.24077(3) 1.25607(8) 0.33670(3) 0.01508(12) Uani 1 1 d .
Ba4 Ba 0.08298(3) -0.23763(8) 0.19931(3) 0.01642(12) Uani 1 1 d .
Ba5 Ba 0.38440(3) 0.75083(8) 0.24783(3) 0.01080(10) Uani 1 1 d .
Ba6 Ba 0.26097(3) 0.74957(8) 0.03372(3) 0.01511(11) Uani 1 1 d .
Sn1 Sn -0.08024(4) 0.13529(12) 0.10529(4) 0.0137(2) Uani 0.8054(19) 1 d P
Sn1A Sn -0.0789(3) 0.3618(10) 0.1059(3) 0.0540(18) Uani 0.1946(19) 1 d P
Ga1 Ga 0.29739(5) 0.25258(13) 0.15277(5) 0.00707(17) Uani 1 1 d .
Ga2 Ga 0.55658(5) 0.74980(13) 0.65200(5) 0.00716(17) Uani 1 1 d .
Se1 Se 0.57176(4) 0.75366(14) 0.28481(4) 0.01258(17) Uani 1 1 d .
Se2 Se 0.07858(5) -0.24053(14) 0.02074(5) 0.01396(18) Uani 1 1 d .
Se3 Se 0.38819(5) 0.98844(12) 0.39101(5) 0.01008(17) Uani 1 1 d .
Se4 Se 0.23273(5) 0.51549(12) 0.18273(5) 0.01094(18) Uani 1 1 d .
Se5 Se 0.23478(5) -0.00997(12) 0.18466(5) 0.01102(18) Uani 1 1 d .
Se6 Se 0.38939(5) 0.51342(12) 0.39146(5) 0.01061(18) Uani 1 1 d .
Se7 Se 0.08650(5) 0.22195(18) -0.11380(6) 0.0278(3) Uani 1 1 d .
Se8 Se 0.27824(4) 0.25030(13) 0.02458(4) 0.01198(17) Uani 1 1 d .
Se9 Se 0.19275(5) 1.75593(14) 0.36051(5) 0.01696(19) Uani 1 1 d .
Se10 Se 0.56939(5) 1.24909(15) 0.40955(5) 0.01636(19) Uani 1 1 d .
Se11 Se 0.03455(5) 0.24612(14) 0.19114(5) 0.01531(19) Uani 1 1 d .

loop_
_atom_site_aniso_label
_atom_site_aniso_U_11
_atom_site_aniso_U_22
_atom_site_aniso_U_33
_atom_site_aniso_U_23
_atom_site_aniso_U_13
_atom_site_aniso_U_12
Ba1 0.0077(2) 0.0188(3) 0.0129(2) -0.0001(2) 0.00323(17) -0.0006(2)
Ba2 0.0067(2) 0.0165(2) 0.0093(2) -0.0001(2) 0.00135(16) -0.0001(2)
Ba3 0.0100(2) 0.0220(3) 0.0141(2) -0.0003(2) 0.00473(18) -0.0001(2)
Ba4 0.0094(2) 0.0259(3) 0.0144(3) 0.0003(2) 0.00343(18) -0.0007(2)
Ba5 0.0087(2) 0.0149(2) 0.0083(2) 0.0002(2) 0.00080(16) -0.0004(2)
Ba6 0.0093(2) 0.0191(3) 0.0152(3) 0.0009(2) -0.00088(18) -0.0004(2)
Sn1 0.0057(3) 0.0269(5) 0.0085(3) -0.0017(3) 0.0015(2) 0.0006(3)
Sn1A 0.041(3) 0.096(5) 0.025(2) 0.006(3) 0.009(2) -0.008(3)
Ga1 0.0058(4) 0.0078(4) 0.0077(4) -0.0005(4) 0.0018(3) -0.0003(4)
Ga2 0.0057(4) 0.0073(4) 0.0083(4) -0.0004(4) 0.0011(3) -0.0002(4)
Se1 0.0051(3) 0.0248(5) 0.0075(4) -0.0005(4) 0.0006(3) -0.0003(4)
Se2 0.0096(4) 0.0249(5) 0.0075(4) 0.0013(4) 0.0022(3) -0.0003(4)
Se3 0.0111(4) 0.0087(4) 0.0104(4) 0.0002(3) 0.0023(3) -0.0004(3)
Se4 0.0090(4) 0.0086(4) 0.0149(4) -0.0010(3) 0.0021(3) 0.0014(3)
Se5 0.0089(4) 0.0088(4) 0.0155(4) 0.0022(3) 0.0030(3) -0.0011(3)
Se6 0.0126(4) 0.0080(4) 0.0111(4) -0.0010(3) 0.0025(3) 0.0001(3)
Se7 0.0105(4) 0.0601(8) 0.0131(5) 0.0027(5) 0.0029(3) -0.0020(5)
Se8 0.0067(4) 0.0220(5) 0.0074(4) 0.0005(4) 0.0020(3) -0.0002(4)
Se9 0.0106(4) 0.0290(5) 0.0118(4) 0.0019(4) 0.0036(3) -0.0022(4)
Se10 0.0078(4) 0.0294(5) 0.0113(4) 0.0006(4) 0.0010(3) -0.0003(4)
Se11 0.0085(4) 0.0273(5) 0.0105(4) -0.0032(4) 0.0029(3) -0.0007(4)

loop_
_atom_type_symbol
_atom_type_description
_atom_type_scat_dispersion_real
_atom_type_scat_dispersion_imag
_atom_type_scat_source
Ga Ga 0.2307 1.6083 'International Tables Vol C Tables 4.2.6.8 and 6.1.1.4'
Se Se -0.0929 2.2259 'International Tables Vol C Tables 4.2.6.8 and 6.1.1.4'
Sn Sn -0.6537 1.4246 'International Tables Vol C Tables 4.2.6.8 and 6.1.1.4'
Ba Ba -0.3244 2.2819 'International Tables Vol C Tables 4.2.6.8 and 6.1.1.4'

loop_
_geom_angle_atom_site_label_1
_geom_angle_atom_site_label_2
_geom_angle_atom_site_label_3
_geom_angle
_geom_angle_site_symmetry_1
_geom_angle_site_symmetry_3
Se7 Ba1 Se11 146.50(3) . .
Se7 Ba1 Se8 74.85(4) . .
Se11 Ba1 Se8 138.02(3) . .
Se7 Ba1 Se4 132.75(3) . .
Se11 Ba1 Se4 77.49(3) . .
Se8 Ba1 Se4 68.52(3) . .
Se7 Ba1 Se2 71.62(4) . 3
Se11 Ba1 Se2 75.27(3) . 3
Se8 Ba1 Se2 146.47(3) . 3
Se4 Ba1 Se2 138.67(3) . 3
Se7 Ba1 Se5 126.00(3) . .
Se11 Ba1 Se5 76.01(3) . .
Se8 Ba1 Se5 67.55(3) . .
Se4 Ba1 Se5 64.28(3) . .
Se2 Ba1 Se5 135.13(3) 3 .
Se7 Ba1 Ga1 115.23(4) . .
Se11 Ba1 Ga1 97.56(3) . .
Se8 Ba1 Ga1 40.50(2) . .
Se4 Ba1 Ga1 39.23(3) . .
Se2 Ba1 Ga1 172.42(3) 3 .
Se5 Ba1 Ga1 38.64(2) . .
Se7 Ba1 Se2 76.09(3) . .
Se11 Ba1 Se2 92.02(3) . .
Se8 Ba1 Se2 94.30(3) . .
Se4 Ba1 Se2 134.10(3) . .
Se2 Ba1 Se2 77.51(3) 3 .
Se5 Ba1 Se2 69.83(3) . .
Ga1 Ba1 Se2 100.57(2) . .
Se7 Ba1 Se2 85.34(3) . 1_565
Se11 Ba1 Se2 94.92(3) . 1_565
Se8 Ba1 Se2 96.11(2) . 1_565
Se4 Ba1 Se2 70.38(3) . 1_565
Se2 Ba1 Se2 81.61(3) 3 1_565
Se5 Ba1 Se2 134.65(3) . 1_565
Ga1 Ba1 Se2 101.74(2) . 1_565
Se2 Ba1 Se2 155.51(3) . 1_565
Se7 Ba1 Sn1A 110.18(8) . .
Se11 Ba1 Sn1A 39.11(8) . .
Se8 Ba1 Sn1A 169.18(10) . .
Se4 Ba1 Sn1A 102.07(9) . .
Se2 Ba1 Sn1A 39.88(8) 3 .
Se5 Ba1 Sn1A 113.98(8) . .
Ga1 Ba1 Sn1A 134.09(8) . .
Se2 Ba1 Sn1A 96.22(10) . .
Se2 Ba1 Sn1A 75.16(10) 1_565 .
Se7 Ba1 Sn1 107.82(4) . .
Se11 Ba1 Sn1 38.86(3) . .
Se8 Ba1 Sn1 165.80(3) . .
Se4 Ba1 Sn1 115.08(3) . .
Se2 Ba1 Sn1 38.81(2) 3 .
Se5 Ba1 Sn1 100.98(3) . .
Ga1 Ba1 Sn1 133.62(3) . .
Se2 Ba1 Sn1 73.29(2) . .
Se2 Ba1 Sn1 98.00(2) 1_565 .
Sn1A Ba1 Sn1 23.36(10) . .
Se7 Ba1 Sn1A 46.77(9) . 3_565
Se11 Ba1 Sn1A 128.14(9) . 3_565
Se8 Ba1 Sn1A 81.73(8) . 3_565
Se4 Ba1 Sn1A 98.20(9) . 3_565
Se2 Ba1 Sn1A 75.72(8) 3 3_565
Se5 Ba1 Sn1A 148.35(8) . 3_565
Ga1 Ba1 Sn1A 111.17(8) . 3_565
Se2 Ba1 Sn1A 121.93(9) . 3_565
Se2 Ba1 Sn1A 38.80(9) 1_565 3_565
Sn1A Ba1 Sn1A 94.78(10) . 3_565
Sn1 Ba1 Sn1A 110.49(8) . 3_565
Se8 Ba2 Se6 144.05(3) 2_655 .
Se8 Ba2 Se3 144.26(3) 2_655 .
Se6 Ba2 Se3 60.47(3) . .
Se8 Ba2 Se3 75.26(3) 2_655 3_676
Se6 Ba2 Se3 136.02(3) . 3_676
Se3 Ba2 Se3 99.97(3) . 3_676
Se8 Ba2 Se6 75.58(3) 2_655 3_666
Se6 Ba2 Se6 99.35(3) . 3_666
Se3 Ba2 Se6 135.73(3) . 3_666
Se3 Ba2 Se6 66.21(3) 3_676 3_666
Se8 Ba2 Se1 73.90(4) 2_655 .
Se6 Ba2 Se1 86.60(3) . .
Se3 Ba2 Se1 86.27(3) . .
Se3 Ba2 Se1 134.01(3) 3_676 .
Se6 Ba2 Se1 134.49(3) 3_666 .
Se8 Ba2 Se10 132.24(3) 2_655 3_676
Se6 Ba2 Se10 71.15(3) . 3_676
Se3 Ba2 Se10 71.07(3) . 3_676
Se3 Ba2 Se10 65.09(3) 3_676 3_676
Se6 Ba2 Se10 64.96(3) 3_666 3_676
Se1 Ba2 Se10 153.86(3) . 3_676
Se8 Ba2 Ga2 94.24(4) 2_655 .
Se6 Ba2 Ga2 103.73(3) . .
Se3 Ba2 Ga2 103.83(3) . .
Se3 Ba2 Ga2 38.90(2) 3_676 .
Se6 Ba2 Ga2 38.90(2) 3_666 .
Se1 Ba2 Ga2 168.13(3) . .
Se10 Ba2 Ga2 38.01(3) 3_676 .
Se8 Ba2 Se10 80.79(3) 2_655 .
Se6 Ba2 Se10 122.14(3) . .
Se3 Ba2 Se10 64.78(2) . .
Se3 Ba2 Se10 69.67(3) 3_676 .
Se6 Ba2 Se10 133.80(3) 3_666 .
Se1 Ba2 Se10 72.39(2) . .
Se10 Ba2 Se10 107.58(2) 3_676 .
Ga2 Ba2 Se10 105.98(2) . .
Se8 Ba2 Se10 80.75(2) 2_655 1_545
Se6 Ba2 Se10 64.60(2) . 1_545
Se3 Ba2 Se10 122.01(3) . 1_545
Se3 Ba2 Se10 133.23(3) 3_676 1_545
Se6 Ba2 Se10 69.24(3) 3_666 1_545
Se1 Ba2 Se10 73.18(2) . 1_545
Se10 Ba2 Se10 107.52(2) 3_676 1_545
Ga2 Ba2 Se10 105.69(2) . 1_545
Se10 Ba2 Se10 144.25(3) . 1_545
Se8 Ba2 Ba2 115.27(3) 2_655 3_676
Se6 Ba2 Ba2 100.58(3) . 3_676
Se3 Ba2 Ba2 50.51(2) . 3_676
Se3 Ba2 Ba2 49.46(2) 3_676 3_676
Se6 Ba2 Ba2 103.67(3) 3_666 3_676
Se1 Ba2 Ba2 119.61(3) . 3_676
Se10 Ba2 Ba2 54.53(2) 3_676 3_676
Ga2 Ba2 Ba2 64.83(2) . 3_676
Se10 Ba2 Ba2 53.06(2) . 3_676
Se10 Ba2 Ba2 161.04(2) 1_545 3_676
Se8 Ba2 Ba2 115.08(3) 2_655 3_666
Se6 Ba2 Ba2 50.43(2) . 3_666
Se3 Ba2 Ba2 100.54(3) . 3_666
Se3 Ba2 Ba2 103.57(3) 3_676 3_666
Se6 Ba2 Ba2 48.92(2) 3_666 3_666
Se1 Ba2 Ba2 120.14(3) . 3_666
Se10 Ba2 Ba2 54.72(2) 3_676 3_666
Ga2 Ba2 Ba2 64.75(2) . 3_666
Se10 Ba2 Ba2 161.28(2) . 3_666
Se10 Ba2 Ba2 52.80(2) 1_545 3_666
Ba2 Ba2 Ba2 108.96(3) 3_676 3_666
Se7 Ba3 Se6 128.57(3) 4_576 1_565
Se7 Ba3 Se3 131.93(3) 4_576 .
Se6 Ba3 Se3 68.77(3) 1_565 .
Se7 Ba3 Se4 110.94(4) 4_576 1_565
Se6 Ba3 Se4 80.98(3) 1_565 1_565
Se3 Ba3 Se4 116.38(3) . 1_565
Se7 Ba3 Se5 114.50(4) 4_576 1_565
Se6 Ba3 Se5 115.74(3) 1_565 1_565
Se3 Ba3 Se5 79.27(3) . 1_565
Se4 Ba3 Se5 65.48(3) 1_565 1_565
Se7 Ba3 Se8 71.44(4) 4_576 4_576
Se6 Ba3 Se8 74.04(3) 1_565 4_576
Se3 Ba3 Se8 73.43(3) . 4_576
Se4 Ba3 Se8 147.49(3) 1_565 4_576
Se5 Ba3 Se8 145.00(3) 1_565 4_576
Se7 Ba3 Se9 70.22(3) 4_576 .
Se6 Ba3 Se9 68.92(3) 1_565 .
Se3 Ba3 Se9 135.79(3) . .
Se4 Ba3 Se9 68.30(3) 1_565 .
Se5 Ba3 Se9 131.67(3) 1_565 .
Se8 Ba3 Se9 83.30(3) 4_576 .
Se7 Ba3 Se9 75.75(3) 4_576 1_545
Se6 Ba3 Se9 134.58(3) 1_565 1_545
Se3 Ba3 Se9 67.68(3) . 1_545
Se4 Ba3 Se9 130.60(3) 1_565 1_545
Se5 Ba3 Se9 67.56(3) 1_565 1_545
Se8 Ba3 Se9 81.88(3) 4_576 1_545
Se9 Ba3 Se9 145.68(3) . 1_545
Se7 Ba3 Ga2 160.12(3) 4_576 3_676
Se6 Ba3 Ga2 38.61(2) 1_565 3_676
Se3 Ba3 Ga2 38.54(2) . 3_676
Se4 Ba3 Ga2 84.27(3) 1_565 3_676
Se5 Ba3 Ga2 83.04(3) 1_565 3_676
Se8 Ba3 Ga2 88.84(4) 4_576 3_676
Se9 Ba3 Ga2 105.86(2) . 3_676
Se9 Ba3 Ga2 104.59(2) 1_545 3_676
Se7 Ba3 Ga1 135.11(4) 4_576 1_565
Se6 Ba3 Ga1 84.64(3) 1_565 1_565
Se3 Ba3 Ga1 84.31(3) . 1_565
Se4 Ba3 Ga1 36.88(2) 1_565 1_565
Se5 Ba3 Ga1 36.71(2) 1_565 1_565
Se8 Ba3 Ga1 153.45(3) 4_576 1_565
Se9 Ba3 Ga1 103.89(2) . 1_565
Se9 Ba3 Ga1 103.17(2) 1_545 1_565
Ga2 Ba3 Ga1 64.63(3) 3_676 1_565
Se7 Ba4 Se9 143.79(3) 3 1_535
Se7 Ba4 Se5 134.30(3) 3 .
Se9 Ba4 Se5 74.11(3) 1_535 .
Se7 Ba4 Se11 67.11(3) 3 2_545
Se9 Ba4 Se11 76.77(3) 1_535 2_545
Se5 Ba4 Se11 139.32(3) . 2_545
Se7 Ba4 Se4 135.28(3) 3 1_545
Se9 Ba4 Se4 74.30(3) 1_535 1_545
Se5 Ba4 Se4 60.27(3) . 1_545
Se11 Ba4 Se4 135.51(3) 2_545 1_545
Se7 Ba4 Se2 72.26(4) 3 .
Se9 Ba4 Se2 143.95(3) 1_535 .
Se5 Ba4 Se2 75.09(4) . .
Se11 Ba4 Se2 139.18(3) 2_545 .
Se4 Ba4 Se2 74.43(3) 1_545 .
Se7 Ba4 Se11 74.48(3) 3 .
Se9 Ba4 Se11 98.78(3) 1_535 .
Se5 Ba4 Se11 74.94(3) . .
Se11 Ba4 Se11 82.20(2) 2_545 .
Se4 Ba4 Se11 134.98(3) 1_545 .
Se2 Ba4 Se11 90.84(3) . .
Se7 Ba4 Se11 79.25(3) 3 1_545
Se9 Ba4 Se11 96.74(3) 1_535 1_545
Se5 Ba4 Se11 131.99(3) . 1_545
Se11 Ba4 Se11 78.92(2) 2_545 1_545
Se4 Ba4 Se11 71.82(2) 1_545 1_545
Se2 Ba4 Se11 90.13(3) . 1_545
Se11 Ba4 Se11 152.05(3) . 1_545
Se7 Ba4 Sn1A 104.63(9) 3 2_545
Se9 Ba4 Sn1A 39.97(8) 1_535 2_545
Se5 Ba4 Sn1A 101.60(10) . 2_545
Se11 Ba4 Sn1A 40.13(9) 2_545 2_545
Se4 Ba4 Sn1A 113.02(9) 1_545 2_545
Se2 Ba4 Sn1A 169.38(10) . 2_545
Se11 Ba4 Sn1A 78.54(10) . 2_545
Se11 Ba4 Sn1A 99.33(10) 1_545 2_545
Se7 Ba4 Sn1 105.68(4) 3 2_545
Se9 Ba4 Sn1 39.84(2) 1_535 2_545
Se5 Ba4 Sn1 113.34(4) . 2_545
Se11 Ba4 Sn1 39.92(3) 2_545 2_545
Se4 Ba4 Sn1 99.53(3) 1_545 2_545
Se2 Ba4 Sn1 165.97(3) . 2_545
Se11 Ba4 Sn1 102.07(2) . 2_545
Se11 Ba4 Sn1 75.90(2) 1_545 2_545
Sn1A Ba4 Sn1 24.20(10) 2_545 2_545
Se7 Ba4 Ba1 84.20(3) 3 .
Se9 Ba4 Ba1 116.49(2) 1_535 .
Se5 Ba4 Ba1 50.30(2) . .
Se11 Ba4 Ba1 125.58(3) 2_545 .
Se4 Ba4 Ba1 97.60(3) 1_545 .
Se2 Ba4 Ba1 51.46(2) . .
Se11 Ba4 Ba1 44.90(2) . .
Se11 Ba4 Ba1 141.37(2) 1_545 .
Sn1A Ba4 Ba1 118.63(10) 2_545 .
Sn1 Ba4 Ba1 142.57(2) 2_545 .
Se7 Ba4 Ba1 87.31(3) 3 1_545
Se9 Ba4 Ba1 114.84(3) 1_535 1_545
Se5 Ba4 Ba1 96.44(3) . 1_545
Se11 Ba4 Ba1 121.55(3) 2_545 1_545
Se4 Ba4 Ba1 48.29(2) 1_545 1_545
Se2 Ba4 Ba1 51.25(2) . 1_545
Se11 Ba4 Ba1 141.76(2) . 1_545
Se11 Ba4 Ba1 44.029(19) 1_545 1_545
Sn1A Ba4 Ba1 139.34(10) 2_545 1_545
Sn1 Ba4 Ba1 115.28(2) 2_545 1_545
Ba1 Ba4 Ba1 100.95(2) . 1_545
Se3 Ba5 Se6 63.46(3) . .
Se3 Ba5 Se5 83.76(4) . 1_565
Se6 Ba5 Se5 116.45(3) . 1_565
Se3 Ba5 Se4 116.12(3) . .
Se6 Ba5 Se4 84.85(4) . .
Se5 Ba5 Se4 62.05(3) 1_565 .
Se3 Ba5 Se10 144.96(3) . 2_645
Se6 Ba5 Se10 144.44(3) . 2_645
Se5 Ba5 Se10 92.60(3) 1_565 2_645
Se4 Ba5 Se10 92.05(3) . 2_645
Se3 Ba5 Se1 89.98(4) . .
Se6 Ba5 Se1 89.95(4) . .
Se5 Ba5 Se1 145.80(3) 1_565 .
Se4 Ba5 Se1 147.00(3) . .
Se10 Ba5 Se1 73.70(4) 2_645 .
Se3 Ba5 Se1 133.05(3) . 2_645
Se6 Ba5 Se1 71.35(3) . 2_645
Se5 Ba5 Se1 129.62(3) 1_565 2_645
Se4 Ba5 Se1 69.90(2) . 2_645
Se10 Ba5 Se1 74.33(3) 2_645 2_645
Se1 Ba5 Se1 77.55(2) . 2_645
Se3 Ba5 Se1 71.24(3) . 2_655
Se6 Ba5 Se1 132.78(3) . 2_655
Se5 Ba5 Se1 69.11(2) 1_565 2_655
Se4 Ba5 Se1 128.69(3) . 2_655
Se10 Ba5 Se1 74.91(3) 2_645 2_655
Se1 Ba5 Se1 77.02(2) . 2_655
Se1 Ba5 Se1 144.42(3) 2_645 2_655
Se3 Ba5 Ba6 137.05(2) . .
Se6 Ba5 Ba6 137.19(2) . .
Se5 Ba5 Ba6 53.77(3) 1_565 .
Se4 Ba5 Ba6 52.95(3) . .
Se10 Ba5 Ba6 46.85(2) 2_645 .
Se1 Ba5 Ba6 120.55(3) . .
Se1 Ba5 Ba6 85.810(19) 2_645 .
Se1 Ba5 Ba6 86.084(19) 2_655 .
Se3 Ba5 Ba2 49.00(2) . .
Se6 Ba5 Ba2 48.62(2) . .
Se5 Ba5 Ba2 132.75(3) 1_565 .
Se4 Ba5 Ba2 133.47(3) . .
Se10 Ba5 Ba2 124.39(3) 2_645 .
Se1 Ba5 Ba2 50.70(3) . .
Se1 Ba5 Ba2 91.406(19) 2_645 .
Se1 Ba5 Ba2 91.414(19) 2_655 .
Ba6 Ba5 Ba2 171.242(16) . .
Se10 Ba6 Se9 118.92(4) 2_645 4_585
Se10 Ba6 Se2 164.20(3) 2_645 1_565
Se9 Ba6 Se2 76.86(4) 4_585 1_565
Se10 Ba6 Se4 92.78(4) 2_645 .
Se9 Ba6 Se4 137.39(3) 4_585 .
Se2 Ba6 Se4 74.06(3) 1_565 .
Se10 Ba6 Se5 92.14(4) 2_645 1_565
Se9 Ba6 Se5 138.63(3) 4_585 1_565
Se2 Ba6 Se5 73.60(3) 1_565 1_565
Se4 Ba6 Se5 58.17(3) . 1_565
Se10 Ba6 Se8 85.38(3) 2_645 .
Se9 Ba6 Se8 87.54(3) 4_585 .
Se2 Ba6 Se8 96.82(3) 1_565 .
Se4 Ba6 Se8 66.05(2) . .
Se5 Ba6 Se8 123.97(3) 1_565 .
Se10 Ba6 Se8 85.52(3) 2_645 1_565
Se9 Ba6 Se8 88.90(3) 4_585 1_565
Se2 Ba6 Se8 94.41(3) 1_565 1_565
Se4 Ba6 Se8 123.54(3) . 1_565
Se5 Ba6 Se8 65.50(2) 1_565 1_565
Se8 Ba6 Se8 167.11(3) . 1_565
Se10 Ba6 Sn1 153.97(3) 2_645 3_565
Se9 Ba6 Sn1 39.72(3) 4_585 3_565
Se2 Ba6 Sn1 40.17(2) 1_565 3_565
Se4 Ba6 Sn1 113.25(3) . 3_565
Se5 Ba6 Sn1 101.50(3) 1_565 3_565
Se8 Ba6 Sn1 104.50(2) . 3_565
Se8 Ba6 Sn1 80.27(2) 1_565 3_565
Se10 Ba6 Sn1A 154.19(9) 2_645 3_565
Se9 Ba6 Sn1A 39.24(8) 4_585 3_565
Se2 Ba6 Sn1A 40.74(8) 1_565 3_565
Se4 Ba6 Sn1A 101.20(8) . 3_565
Se5 Ba6 Sn1A 113.66(9) 1_565 3_565
Se8 Ba6 Sn1A 80.74(10) . 3_565
Se8 Ba6 Sn1A 104.05(10) 1_565 3_565
Sn1 Ba6 Sn1A 23.90(10) 3_565 3_565
Se10 Ba6 Ba5 51.22(3) 2_645 .
Se9 Ba6 Ba5 170.13(2) 4_585 .
Se2 Ba6 Ba5 113.01(3) 1_565 .
Se4 Ba6 Ba5 49.45(2) . .
Se5 Ba6 Ba5 48.93(2) 1_565 .
Se8 Ba6 Ba5 90.82(2) . .
Se8 Ba6 Ba5 90.58(2) 1_565 .
Sn1 Ba6 Ba5 149.61(2) 3_565 .
Sn1A Ba6 Ba5 149.80(8) 3_565 .
Se10 Ba6 Ba1 124.76(3) 2_645 .
Se9 Ba6 Ba1 88.56(3) 4_585 .
Se2 Ba6 Ba1 52.11(2) 1_565 .
Se4 Ba6 Ba1 48.92(2) . .
Se5 Ba6 Ba1 95.44(3) 1_565 .
Se8 Ba6 Ba1 46.256(19) . .
Se8 Ba6 Ba1 146.02(2) 1_565 .
Sn1 Ba6 Ba1 76.29(2) 3_565 .
Sn1A Ba6 Ba1 56.27(9) 3_565 .
Ba5 Ba6 Ba1 97.32(2) . .
Se10 Ba6 Ba1 124.09(3) 2_645 1_565
Se9 Ba6 Ba1 89.64(3) 4_585 1_565
Se2 Ba6 Ba1 50.66(2) 1_565 1_565
Se4 Ba6 Ba1 95.28(3) . 1_565
Se5 Ba6 Ba1 49.13(2) 1_565 1_565
Se8 Ba6 Ba1 146.98(2) . 1_565
Se8 Ba6 Ba1 45.292(19) 1_565 1_565
Sn1 Ba6 Ba1 56.353(17) 3_565 1_565
Sn1A Ba6 Ba1 76.45(10) 3_565 1_565
Ba5 Ba6 Ba1 96.99(2) . 1_565
Ba1 Ba6 Ba1 100.81(2) . 1_565
Sn1A Sn1 Se9 70.53(19) . 2_535
Sn1A Sn1 Se11 70.9(2) . .
Se9 Sn1 Se11 111.47(4) 2_535 .
Sn1A Sn1 Se2 73.07(18) . 3
Se9 Sn1 Se2 110.15(5) 2_535 3
Se11 Sn1 Se2 109.59(5) . 3
Sn1A Sn1 Se7 175.17(19) . 3
Se9 Sn1 Se7 105.75(4) 2_535 3
Se11 Sn1 Se7 108.38(4) . 3
Se2 Sn1 Se7 111.45(4) 3 3
Sn1A Sn1 Ba4 76.25(18) . 2
Se9 Sn1 Ba4 57.68(4) 2_535 2
Se11 Sn1 Ba4 59.48(3) . 2
Se2 Sn1 Ba4 149.32(4) 3 2
Se7 Sn1 Ba4 99.20(3) 3 2
Sn1A Sn1 Ba6 78.7(2) . 3_565
Se9 Sn1 Ba6 56.86(3) 2_535 3_565
Se11 Sn1 Ba6 149.54(4) . 3_565
Se2 Sn1 Ba6 58.91(3) 3 3_565
Se7 Sn1 Ba6 102.03(3) 3 3_565
Ba4 Sn1 Ba6 114.35(3) 2 3_565
Sn1A Sn1 Ba1 76.76(19) . .
Se9 Sn1 Ba1 147.27(4) 2_535 .
Se11 Sn1 Ba1 54.22(3) . .
Se2 Sn1 Ba1 59.84(4) 3 .
Se7 Sn1 Ba1 106.82(3) 3 .
Ba4 Sn1 Ba1 113.29(3) 2 .
Ba6 Sn1 Ba1 118.16(3) 3_565 .
Sn1 Sn1A Se9 71.7(2) . 2_535
Sn1 Sn1A Se11 71.7(2) . .
Se9 Sn1A Se11 112.4(2) 2_535 .
Sn1 Sn1A Se2 70.2(2) . 3
Se9 Sn1A Se2 109.3(2) 2_535 3
Se11 Sn1A Se2 108.6(2) . 3
Sn1 Sn1A Se7 175.2(3) . 3_565
Se9 Sn1A Se7 103.6(2) 2_535 3_565
Se11 Sn1A Se7 109.8(2) . 3_565
Se2 Sn1A Se7 113.1(2) 3 3_565
Sn1 Sn1A Ba4 79.55(19) . 2
Se9 Sn1A Ba4 58.58(10) 2_535 2
Se11 Sn1A Ba4 60.36(11) . 2
Se2 Sn1A Ba4 149.8(2) 3 2
Se7 Sn1A Ba4 97.08(15) 3_565 2
Sn1 Sn1A Ba6 77.4(2) . 3_565
Se9 Sn1A Ba6 56.58(11) 2_535 3_565
Se11 Sn1A Ba6 149.1(2) . 3_565
Se2 Sn1A Ba6 58.44(11) 3 3_565
Se7 Sn1A Ba6 101.13(16) 3_565 3_565
Ba4 Sn1A Ba6 115.02(13) 2 3_565
Sn1 Sn1A Ba1 79.9(2) . .
Se9 Sn1A Ba1 151.5(2) 2_535 .
Se11 Sn1A Ba1 55.04(11) . .
Se2 Sn1A Ba1 60.47(11) 3 .
Se7 Sn1A Ba1 104.75(15) 3_565 .
Ba4 Sn1A Ba1 115.39(14) 2 .
Ba6 Sn1A Ba1 118.82(14) 3_565 .
Sn1 Sn1A Ba1 131.6(2) . 3_565
Se9 Sn1A Ba1 114.74(19) 2_535 3_565
Se11 Sn1A Ba1 132.10(18) . 3_565
Se2 Sn1A Ba1 62.44(11) 3 3_565
Se7 Sn1A Ba1 51.00(9) 3_565 3_565
Ba4 Sn1A Ba1 146.90(18) 2 3_565
Ba6 Sn1A Ba1 70.25(9) 3_565 3_565
Ba1 Sn1A Ba1 85.22(10) . 3_565
Se5 Ga1 Se4 104.47(5) . .
Se5 Ga1 Se8 107.09(5) . .
Se4 Ga1 Se8 106.81(5) . .
Se5 Ga1 Se1 111.96(5) . 2_645
Se4 Ga1 Se1 112.70(5) . 2_645
Se8 Ga1 Se1 113.24(5) . 2_645
Se5 Ga1 Ba1 70.10(3) . .
Se4 Ga1 Ba1 68.01(3) . .
Se8 Ga1 Ba1 64.13(4) . .
Se1 Ga1 Ba1 177.25(4) 2_645 .
Se5 Ga1 Ba3 61.13(3) . 1_545
Se4 Ga1 Ba3 61.09(3) . 1_545
Se8 Ga1 Ba3 156.34(4) . 1_545
Se1 Ga1 Ba3 90.43(4) 2_645 1_545
Ba1 Ga1 Ba3 92.21(3) . 1_545
Se3 Ga2 Se6 104.06(5) 3_676 3_666
Se3 Ga2 Se10 106.66(5) 3_676 3_676
Se6 Ga2 Se10 106.42(5) 3_666 3_676
Se3 Ga2 Se1 113.99(5) 3_676 4_576
Se6 Ga2 Se1 113.16(5) 3_666 4_576
Se10 Ga2 Se1 111.89(5) 3_676 4_576
Se3 Ga2 Ba2 64.99(3) 3_676 .
Se6 Ga2 Ba2 65.05(3) 3_666 .
Se10 Ga2 Ba2 70.91(4) 3_676 .
Se1 Ga2 Ba2 177.16(4) 4_576 .
Se3 Ga2 Ba3 60.78(3) 3_676 3_676
Se6 Ga2 Ba3 60.22(3) 3_666 3_676
Se10 Ga2 Ba3 154.40(4) 3_676 3_676
Se1 Ga2 Ba3 93.70(4) 4_576 3_676
Ba2 Ga2 Ba3 83.50(4) . 3_676
Ga1 Se1 Ga2 111.24(5) 2_655 4_575
Ga1 Se1 Ba5 163.48(4) 2_655 .
Ga2 Se1 Ba5 85.27(4) 4_575 .
Ga1 Se1 Ba2 83.43(4) 2_655 .
Ga2 Se1 Ba2 165.31(4) 4_575 .
Ba5 Se1 Ba2 80.06(4) . .
Ga1 Se1 Ba5 81.46(3) 2_655 2_655
Ga2 Se1 Ba5 79.36(3) 4_575 2_655
Ba5 Se1 Ba5 103.11(3) . 2_655
Ba2 Se1 Ba5 104.70(3) . 2_655
Ga1 Se1 Ba5 81.20(3) 2_655 2_645
Ga2 Se1 Ba5 78.38(3) 4_575 2_645
Ba5 Se1 Ba5 102.32(3) . 2_645
Ba2 Se1 Ba5 103.87(3) . 2_645
Ba5 Se1 Ba5 144.42(3) 2_655 2_645
Sn1 Se2 Sn1A 36.71(15) 3 3
Sn1 Se2 Ba6 80.92(4) 3 1_545
Sn1A Se2 Ba6 80.82(12) 3 1_545
Sn1 Se2 Ba4 162.37(4) 3 .
Sn1A Se2 Ba4 160.74(15) 3 .
Ba6 Se2 Ba4 97.82(4) 1_545 .
Sn1 Se2 Ba1 81.35(4) 3 3
Sn1A Se2 Ba1 79.66(13) 3 3
Ba6 Se2 Ba1 160.16(3) 1_545 3
Ba4 Se2 Ba1 101.77(4) . 3
Sn1 Se2 Ba1 81.08(3) 3 .
Sn1A Se2 Ba1 117.37(14) 3 .
Ba6 Se2 Ba1 83.47(2) 1_545 .
Ba4 Se2 Ba1 81.31(2) . .
Ba1 Se2 Ba1 102.49(3) 3 .
Sn1 Se2 Ba1 114.89(4) 3 1_545
Sn1A Se2 Ba1 78.76(15) 3 1_545
Ba6 Se2 Ba1 81.15(2) 1_545 1_545
Ba4 Se2 Ba1 82.05(2) . 1_545
Ba1 Se2 Ba1 98.39(3) 3 1_545
Ba1 Se2 Ba1 155.51(3) . 1_545
Ga2 Se3 Ba5 92.39(4) 3_676 .
Ga2 Se3 Ba3 80.68(4) 3_676 .
Ba5 Se3 Ba3 100.39(4) . .
Ga2 Se3 Ba2 96.87(4) 3_676 .
Ba5 Se3 Ba2 84.94(3) . .
Ba3 Se3 Ba2 174.18(3) . .
Ga2 Se3 Ba2 76.10(4) 3_676 3_676
Ba5 Se3 Ba2 159.72(3) . 3_676
Ba3 Se3 Ba2 94.23(4) . 3_676
Ba2 Se3 Ba2 80.03(3) . 3_676
Ga1 Se4 Ba5 92.81(4) . .
Ga1 Se4 Ba4 155.90(4) . 1_565
Ba5 Se4 Ba4 111.24(3) . 1_565
Ga1 Se4 Ba6 89.77(4) . .
Ba5 Se4 Ba6 77.60(3) . .
Ba4 Se4 Ba6 96.63(3) 1_565 .
Ga1 Se4 Ba3 82.03(4) . 1_545
Ba5 Se4 Ba3 94.78(4) . 1_545
Ba4 Se4 Ba3 94.07(3) 1_565 1_545
Ba6 Se4 Ba3 168.57(3) . 1_545
Ga1 Se4 Ba1 72.76(4) . .
Ba5 Se4 Ba1 155.53(3) . .
Ba4 Se4 Ba1 85.02(3) 1_565 .
Ba6 Se4 Ba1 82.58(3) . .
Ba3 Se4 Ba1 102.40(3) 1_545 .
Ga1 Se5 Ba5 94.22(4) . 1_545
Ga1 Se5 Ba4 152.76(4) . .
Ba5 Se5 Ba4 113.00(3) 1_545 .
Ga1 Se5 Ba3 82.16(4) . 1_545
Ba5 Se5 Ba3 96.53(4) 1_545 1_545
Ba4 Se5 Ba3 93.31(3) . 1_545
Ga1 Se5 Ba6 90.00(4) . 1_545
Ba5 Se5 Ba6 77.30(3) 1_545 1_545
Ba4 Se5 Ba6 96.70(3) . 1_545
Ba3 Se5 Ba6 169.69(3) 1_545 1_545
Ga1 Se5 Ba1 71.25(3) . .
Ba5 Se5 Ba1 155.43(3) 1_545 .
Ba4 Se5 Ba1 83.39(3) . .
Ba3 Se5 Ba1 100.79(3) 1_545 .
Ba6 Se5 Ba1 82.85(3) 1_545 .
Ga2 Se6 Ba5 92.55(4) 3_666 .
Ga2 Se6 Ba3 81.17(4) 3_666 1_545
Ba5 Se6 Ba3 99.37(4) . 1_545
Ga2 Se6 Ba2 97.60(4) 3_666 .
Ba5 Se6 Ba2 85.24(3) . .
Ba3 Se6 Ba2 175.26(3) 1_545 .
Ga2 Se6 Ba2 76.05(4) 3_666 3_666
Ba5 Se6 Ba2 160.41(3) . 3_666
Ba3 Se6 Ba2 94.61(4) 1_545 3_666
Ba2 Se6 Ba2 80.65(3) . 3_666
Sn1 Se7 Sn1A 170.60(11) 3 3_565
Sn1 Se7 Ba1 90.75(4) 3 .
Sn1A Se7 Ba1 82.22(10) 3_565 .
Sn1 Se7 Ba4 90.73(4) 3 3
Sn1A Se7 Ba4 86.47(11) 3_565 3
Ba1 Se7 Ba4 114.01(4) . 3
Sn1 Se7 Ba3 97.11(4) 3 4_575
Sn1A Se7 Ba3 91.31(11) 3_565 4_575
Ba1 Se7 Ba3 111.64(4) . 4_575
Ba4 Se7 Ba3 133.50(4) 3 4_575
Ga1 Se8 Ba2 89.44(5) . 2_645
Ga1 Se8 Ba1 75.37(4) . .
Ba2 Se8 Ba1 164.78(3) 2_645 .
Ga1 Se8 Ba3 177.11(4) . 4_575
Ba2 Se8 Ba3 93.42(4) 2_645 4_575
Ba1 Se8 Ba3 101.78(4) . 4_575
Ga1 Se8 Ba6 86.39(4) . .
Ba2 Se8 Ba6 95.50(3) 2_645 .
Ba1 Se8 Ba6 82.84(2) . .
Ba3 Se8 Ba6 93.68(3) 4_575 .
Ga1 Se8 Ba6 87.17(4) . 1_545
Ba2 Se8 Ba6 95.58(3) 2_645 1_545
Ba1 Se8 Ba6 84.74(2) . 1_545
Ba3 Se8 Ba6 92.20(3) 4_575 1_545
Ba6 Se8 Ba6 167.11(3) . 1_545
Sn1A Se9 Sn1 37.77(16) 2_565 2_565
Sn1A Se9 Ba6 84.18(12) 2_565 4_586
Sn1 Se9 Ba6 83.42(4) 2_565 4_586
Sn1A Se9 Ba4 81.45(12) 2_565 1_575
Sn1 Se9 Ba4 82.48(4) 2_565 1_575
Ba6 Se9 Ba4 164.95(3) 4_586 1_575
Sn1A Se9 Ba3 124.63(16) 2_565 .
Sn1 Se9 Ba3 86.91(4) 2_565 .
Ba6 Se9 Ba3 93.68(3) 4_586 .
Ba4 Se9 Ba3 90.83(3) 1_575 .
Sn1A Se9 Ba3 89.30(16) 2_565 1_565
Sn1 Se9 Ba3 127.05(4) 2_565 1_565
Ba6 Se9 Ba3 94.99(3) 4_586 1_565
Ba4 Se9 Ba3 89.30(3) 1_575 1_565
Ba3 Se9 Ba3 145.68(3) . 1_565
Ga2 Se10 Ba6 171.06(4) 3_676 2_655
Ga2 Se10 Ba5 89.14(4) 3_676 2_655
Ba6 Se10 Ba5 81.93(4) 2_655 2_655
Ga2 Se10 Ba2 71.09(4) 3_676 3_676
Ba6 Se10 Ba2 117.85(4) 2_655 3_676
Ba5 Se10 Ba2 160.22(3) 2_655 3_676
Ga2 Se10 Ba2 87.68(4) 3_676 .
Ba6 Se10 Ba2 95.25(3) 2_655 .
Ba5 Se10 Ba2 107.91(3) 2_655 .
Ba2 Se10 Ba2 72.42(2) 3_676 .
Ga2 Se10 Ba2 87.33(4) 3_676 1_565
Ba6 Se10 Ba2 95.10(3) 2_655 1_565
Ba5 Se10 Ba2 107.38(3) 2_655 1_565
Ba2 Se10 Ba2 72.48(2) 3_676 1_565
Ba2 Se10 Ba2 144.25(3) . 1_565
Sn1A Se11 Sn1 37.47(15) . .
Sn1A Se11 Ba1 85.85(12) . .
Sn1 Se11 Ba1 86.91(4) . .
Sn1A Se11 Ba4 79.50(12) . 2
Sn1 Se11 Ba4 80.60(3) . 2
Ba1 Se11 Ba4 165.28(4) . 2
Sn1A Se11 Ba4 121.14(16) . .
Sn1 Se11 Ba4 84.05(4) . .
Ba1 Se11 Ba4 84.64(2) . .
Ba4 Se11 Ba4 101.66(3) 2 .
Sn1A Se11 Ba4 82.36(15) . 1_565
Sn1 Se11 Ba4 119.53(4) . 1_565
Ba1 Se11 Ba4 82.14(2) . 1_565
Ba4 Se11 Ba4 97.22(3) 2 1_565
Ba4 Se11 Ba4 152.05(3) . 1_565

loop_
_geom_bond_atom_site_label_1
_geom_bond_atom_site_label_2
_geom_bond_distance
_geom_bond_site_symmetry_2
Ba1 Se7 3.1655(13) .
Ba1 Se11 3.2500(13) .
Ba1 Se8 3.3251(11) .
Ba1 Se4 3.4713(14) .
Ba1 Se2 3.4982(14) 3
Ba1 Se5 3.5504(14) .
Ba1 Ga1 3.5754(15) .
Ba1 Se2 3.6270(13) .
Ba1 Se2 3.6476(13) 1_565
Ba1 Sn1A 3.955(5) .
Ba1 Sn1 4.0000(12) .
Ba1 Sn1A 4.036(6) 3_565
Ba2 Se8 3.2662(11) 2_655
Ba2 Se6 3.3426(12) .
Ba2 Se3 3.3633(12) .
Ba2 Se3 3.4157(12) 3_676
Ba2 Se6 3.4179(12) 3_666
Ba2 Se1 3.4873(12) .
Ba2 Se10 3.6547(14) 3_676
Ba2 Ga2 3.6587(13) .
Ba2 Se10 3.7240(14) .
Ba2 Se10 3.7458(14) 1_545
Ba2 Ba2 4.3592(12) 3_676
Ba2 Ba2 4.3753(12) 3_666
Ba3 Se7 3.2434(13) 4_576
Ba3 Se6 3.2928(12) 1_565
Ba3 Se3 3.3159(12) .
Ba3 Se4 3.4536(12) 1_565
Ba3 Se5 3.4539(12) 1_565
Ba3 Se8 3.5068(13) 4_576
Ba3 Se9 3.7192(14) .
Ba3 Se9 3.7211(13) 1_545
Ba3 Ga2 3.7490(13) 3_676
Ba3 Ga1 3.9072(13) 1_565
Ba4 Se7 3.2201(15) 3
Ba4 Se9 3.2936(16) 1_535
Ba4 Se5 3.3371(11) .
Ba4 Se11 3.3737(13) 2_545
Ba4 Se4 3.3832(11) 1_545
Ba4 Se2 3.4043(12) .
Ba4 Se11 3.5508(13) .
Ba4 Se11 3.7749(14) 1_545
Ba4 Sn1A 3.816(5) 2_545
Ba4 Sn1 3.8639(12) 2_545
Ba4 Ba1 4.6322(10) 1_545
Ba5 Se3 3.2090(11) .
Ba5 Se6 3.2117(11) .
Ba5 Se5 3.2618(12) 1_565
Ba5 Se4 3.2839(12) .
Ba5 Se10 3.3235(12) 2_645
Ba5 Se1 3.4140(12) .
Ba5 Se1 3.7139(13) 2_645
Ba5 Se1 3.7522(13) 2_655
Ba5 Ba6 4.2209(15) .
Ba6 Se10 3.1104(13) 2_645
Ba6 Se9 3.2714(14) 4_585
Ba6 Se2 3.3658(12) 1_565
Ba6 Se4 3.4493(12) .
Ba6 Se5 3.4904(12) 1_565
Ba6 Se8 3.5720(13) .
Ba6 Se8 3.5823(13) 1_565
Ba6 Sn1 3.8813(16) 3_565
Ba6 Sn1A 3.899(6) 3_565
Ba6 Ba1 4.6589(10) 1_565
Sn1 Sn1A 1.611(7) .
Sn1 Se9 2.4966(12) 2_535
Sn1 Se11 2.5136(14) .
Sn1 Se2 2.5356(13) 3
Sn1 Se7 2.5493(16) 3
Sn1 Ba4 3.8639(12) 2
Sn1 Ba6 3.8813(16) 3_565
Sn1A Se9 2.479(5) 2_535
Sn1A Se11 2.502(6) .
Sn1A Se2 2.578(5) 3
Sn1A Se7 2.968(7) 3_565
Sn1A Ba4 3.816(5) 2
Sn1A Ba6 3.899(6) 3_565
Sn1A Ba1 4.036(6) 3_565
Ga1 Se5 2.3579(13) .
Ga1 Se4 2.3678(13) .
Ga1 Se8 2.3999(13) .
Ga1 Se1 2.4660(14) 2_645
Ga1 Ba3 3.9072(13) 1_545
Ga2 Se3 2.3670(13) 3_676
Ga2 Se6 2.3675(13) 3_666
Ga2 Se10 2.3814(14) 3_676
Ga2 Se1 2.4955(13) 4_576
Ga2 Ba3 3.7490(13) 3_676
Se1 Ga1 2.4660(14) 2_655
Se1 Ga2 2.4955(13) 4_575
Se1 Ba5 3.7139(13) 2_655
Se1 Ba5 3.7522(13) 2_645
Se2 Sn1 2.5356(13) 3
Se2 Sn1A 2.578(5) 3
Se2 Ba6 3.3658(12) 1_545
Se2 Ba1 3.4982(14) 3
Se2 Ba1 3.6476(13) 1_545
Se3 Ga2 2.3669(13) 3_676
Se3 Ba2 3.4157(12) 3_676
Se4 Ba4 3.3832(11) 1_565
Se4 Ba3 3.4536(12) 1_545
Se5 Ba5 3.2618(12) 1_545
Se5 Ba3 3.4539(12) 1_545
Se5 Ba6 3.4904(12) 1_545
Se6 Ga2 2.3675(13) 3_666
Se6 Ba3 3.2928(12) 1_545
Se6 Ba2 3.4179(12) 3_666
Se7 Sn1 2.5493(16) 3
Se7 Sn1A 2.968(7) 3_565
Se7 Ba4 3.2201(15) 3
Se7 Ba3 3.2434(13) 4_575
Se8 Ba2 3.2662(12) 2_645
Se8 Ba3 3.5068(13) 4_575
Se8 Ba6 3.5823(13) 1_545
Se9 Sn1A 2.479(5) 2_565
Se9 Sn1 2.4967(13) 2_565
Se9 Ba6 3.2714(14) 4_586
Se9 Ba4 3.2936(16) 1_575
Se9 Ba3 3.7211(13) 1_565
Se10 Ga2 2.3814(14) 3_676
Se10 Ba6 3.1104(13) 2_655
Se10 Ba5 3.3235(12) 2_655
Se10 Ba2 3.6547(13) 3_676
Se10 Ba2 3.7458(14) 1_565
Se11 Ba4 3.3737(13) 2
Se11 Ba4 3.7749(14) 1_565
